data_1569475
loop_
_publ_author_name
'Gai, Shuangshuang'
'He, Liqin'
'He, Mingxian'
'Zhong, Xuwei'
'Jiang, Caiyun'
'Qin, Yiming'
'Jiang, Ming'

_publ_section_title
;
 Anticancer Activity and Mode of Action of Cu(II), Zn(II), and Mn(II)
 Complexes with 5-Chloro-2-<i>N</i>-(2-quinolylmethylene)aminophenol.
;
_journal_issue 12
_journal_name_full 'Molecules (Basel, Switzerland)'
_journal_page_first 4876
_journal_paper_doi 10.3390/molecules28124876
_journal_volume 28
_journal_year 2023
_chemical_formula_moiety 'C16 H14 Cl2 Mn N2 O3, C H4 O'
_chemical_formula_sum 'C17 H18 Cl2 Mn N2 O4'
_chemical_formula_weight 440.17
_space_group_crystal_system triclinic
_space_group_IT_number 2
_space_group_name_Hall '-P 1'
_space_group_name_H-M_alt 'P -1'
_atom_sites_solution_hydrogens geom
_atom_sites_solution_primary dual
_atom_sites_solution_secondary difmap
_audit_creation_date 2023-04-22
_audit_creation_method
;
Olex2 1.5
(compiled 2022.04.07 svn.rca3783a0 for OlexSys, GUI svn.r6498)
;
_cell_angle_alpha 107.037(8)
_cell_angle_beta 100.842(9)
_cell_angle_gamma 105.105(9)
_cell_formula_units_Z 2
_cell_length_a 7.080(4)
_cell_length_b 11.346(6)
_cell_length_c 13.326(7)
_cell_measurement_reflns_used 1595
_cell_measurement_temperature 296.15
_cell_measurement_theta_max 21.44
_cell_measurement_theta_min 3.03
_cell_volume 946.7(9)
_computing_cell_refinement 'SAINT v8.27A (Bruker, 2012)'
_computing_data_reduction 'SAINT v8.27A (Bruker, 2012)'
_computing_molecular_graphics 'Olex2 1.5 (Dolomanov et al., 2009)'
_computing_publication_material 'Olex2 1.5 (Dolomanov et al., 2009)'
_computing_structure_refinement 'XL  (Sheldrick, 2008)'
_computing_structure_solution 'SHELXS-97 (Sheldrick, 1990)'
_diffrn_ambient_temperature 296.15
_diffrn_measured_fraction_theta_full 0.990
_diffrn_measured_fraction_theta_max 0.990
_diffrn_measurement_device_type 'Bruker APEX-II CCD'
_diffrn_measurement_method '\f and \w scans'
_diffrn_radiation_monochromator graphite
_diffrn_radiation_type MoK\a
_diffrn_radiation_wavelength 0.71073
_diffrn_reflns_av_R_equivalents 0.0565
_diffrn_reflns_av_unetI/netI 0.0690
_diffrn_reflns_limit_h_max 8
_diffrn_reflns_limit_h_min -8
_diffrn_reflns_limit_k_max 14
_diffrn_reflns_limit_k_min -14
_diffrn_reflns_limit_l_max 16
_diffrn_reflns_limit_l_min -16
_diffrn_reflns_number 11247
_diffrn_reflns_theta_full 26.59
_diffrn_reflns_theta_max 26.59
_diffrn_reflns_theta_min 1.67
_diffrn_source 'fine-focus sealed tube'
_diffrn_source_current 30.0
_diffrn_source_power 1.5
_diffrn_source_voltage 50.0
_diffrn_standards_number 0
_exptl_absorpt_coefficient_mu 1.004
_exptl_absorpt_correction_type none
_exptl_crystal_colour 'metallic brownish brown'
_exptl_crystal_colour_lustre metallic
_exptl_crystal_colour_modifier brownish
_exptl_crystal_colour_primary brown
_exptl_crystal_density_diffrn 1.544
_exptl_crystal_density_method 'not measured'
_exptl_crystal_description plate
_exptl_crystal_F_000 450
_exptl_crystal_size_max 0.25
_exptl_crystal_size_mid 0.25
_exptl_crystal_size_min 0.19
_refine_diff_density_max 0.336
_refine_diff_density_min -0.350
_refine_diff_density_rms 0.074
_refine_ls_extinction_method none
_refine_ls_goodness_of_fit_ref 0.959
_refine_ls_hydrogen_treatment mixed
_refine_ls_matrix_type full
_refine_ls_number_parameters 247
_refine_ls_number_reflns 3931
_refine_ls_number_restraints 0
_refine_ls_restrained_S_all 0.959
_refine_ls_R_factor_all 0.0899
_refine_ls_R_factor_gt 0.0459
_refine_ls_shift/su_max 0.000
_refine_ls_shift/su_mean 0.000
_refine_ls_structure_factor_coef Fsqd
_refine_ls_weighting_details 'calc w=1/[\s^2^(Fo^2^)+(0.0716P)^2^+0.0000P] where P=(Fo^2^+2Fc^2^)/3'
_refine_ls_weighting_scheme calc
_refine_ls_wR_factor_gt 0.1099
_refine_ls_wR_factor_ref 0.1350
_reflns_number_gt 2510
_reflns_number_total 3931
_reflns_threshold_expression >2sigma(I)
_cod_data_source_file C3.cif
_cod_data_source_block hm-ii05
_cod_database_code 1569475
_olex2_refinement_description
;
1. Fixed Uiso
 At 1.2 times of:
  All C(H) groups
 At 1.5 times of:
  All C(H,H,H) groups, All O(H) groups
2.a Rotating group:
 O3(H3A), O2(H2A)
2.b Aromatic/amide H refined with riding coordinates:
 C00C(H00C), C00E(H00E), C00G(H00G), C00H(H00H), C00K(H00K), C00L(H00L),
 C00M(H00M), C00N(H00N), C00O(H00O), C00P(H00P)
2.c Idealised Me refined as rotating group:
 C00Q(H00A,H00B,H00D)
2.d Idealised tetrahedral OH refined as rotating group:
 O4(H4)
;
_olex2_submission_special_instructions 'No special instructions were received'

loop_
_space_group_symop_id
_space_group_symop_operation_xyz
1 'x, y, z'
2 '-x, -y, -z'

loop_
_atom_site_label
_atom_site_type_symbol
_atom_site_fract_x
_atom_site_fract_y
_atom_site_fract_z
_atom_site_U_iso_or_equiv
_atom_site_adp_type
_atom_site_occupancy
_atom_site_symmetry_multiplicity
_atom_site_calc_flag
_atom_site_refinement_flags
_atom_site_disorder_assembly
_atom_site_disorder_group
Mn01 Mn 0.29495(8) 0.33121(5) 0.57220(5) 0.03483(19) Uani 1 1 d . . .
Cl1 Cl -0.07791(15) 0.30261(10) 0.50645(9) 0.0489(3) Uani 1 1 d . . .
Cl2 Cl 0.3282(2) -0.06701(13) 0.06718(9) 0.0681(4) Uani 1 1 d . . .
O1 O 0.3436(4) 0.2844(2) 0.4099(2) 0.0383(6) Uani 1 1 d . . .
O3 O 0.3425(5) 0.5369(3) 0.6059(3) 0.0487(8) Uani 1 1 d . . .
H3A H 0.4525 0.5734 0.5912 0.073 Uiso 1 1 d R . .
O2 O 0.6318(5) 0.3899(3) 0.6515(3) 0.0504(8) Uani 1 1 d . . .
H2A H 0.6880 0.3550 0.6049 0.076 Uiso 1 1 d R . .
N1 N 0.2750(4) 0.1227(3) 0.5181(2) 0.0323(7) Uani 1 1 d . . .
N2 N 0.2493(4) 0.2557(3) 0.7164(2) 0.0374(7) Uani 1 1 d . . .
C009 C 0.2934(5) 0.0703(3) 0.4132(3) 0.0334(8) Uani 1 1 d . . .
C00A C 0.3295(5) 0.1611(3) 0.3594(3) 0.0351(8) Uani 1 1 d . . .
O4 O 0.1369(6) 0.3551(4) 0.2586(3) 0.0882(12) Uani 1 1 d . . .
H4 H 0.1849 0.3394 0.3123 0.132 Uiso 1 1 calc R . .
C00C C 0.2469(5) 0.0611(4) 0.5836(3) 0.0374(9) Uani 1 1 d . . .
H00C H 0.2351 -0.0268 0.5624 0.045 Uiso 1 1 calc R . .
C00D C 0.2337(5) 0.1300(4) 0.6918(3) 0.0381(9) Uani 1 1 d . . .
C00E C 0.3421(6) 0.1164(4) 0.2528(3) 0.0430(9) Uani 1 1 d . . .
H00E H 0.3649 0.1738 0.2154 0.052 Uiso 1 1 calc R . .
C00F C 0.2393(6) 0.3226(4) 0.8183(3) 0.0408(9) Uani 1 1 d . . .
C00G C 0.2756(6) -0.0595(4) 0.3604(3) 0.0391(9) Uani 1 1 d . . .
H00G H 0.2541 -0.1180 0.3970 0.047 Uiso 1 1 calc R . .
C00H C 0.2894(6) -0.1027(4) 0.2550(3) 0.0461(10) Uani 1 1 d . . .
H00H H 0.2780 -0.1892 0.2199 0.055 Uiso 1 1 calc R . .
C00I C 0.2162(6) 0.2617(5) 0.8973(3) 0.0511(11) Uani 1 1 d . . .
C00J C 0.3210(6) -0.0126(4) 0.2027(3) 0.0443(10) Uani 1 1 d . . .
C00K C 0.2073(6) 0.0633(4) 0.7649(4) 0.0489(10) Uani 1 1 d . . .
H00K H 0.1964 -0.0245 0.7444 0.059 Uiso 1 1 calc R . .
C00L C 0.1980(7) 0.1296(5) 0.8658(4) 0.0561(12) Uani 1 1 d . . .
H00L H 0.1792 0.0864 0.9146 0.067 Uiso 1 1 calc R . .
C00M C 0.2566(7) 0.4553(4) 0.8471(4) 0.0554(11) Uani 1 1 d . . .
H00M H 0.2717 0.4967 0.7968 0.067 Uiso 1 1 calc R . .
C00N C 0.2091(7) 0.3347(6) 1.0006(4) 0.0644(13) Uani 1 1 d . . .
H00N H 0.1909 0.2951 1.0517 0.077 Uiso 1 1 calc R . .
C00O C 0.2512(8) 0.5232(5) 0.9493(4) 0.0699(14) Uani 1 1 d . . .
H00O H 0.2626 0.6110 0.9684 0.084 Uiso 1 1 calc R . .
C00P C 0.2283(8) 0.4610(6) 1.0258(4) 0.0714(15) Uani 1 1 d . . .
H00P H 0.2267 0.5089 1.0953 0.086 Uiso 1 1 calc R . .
C00Q C -0.0714(9) 0.2876(6) 0.2189(5) 0.0895(18) Uani 1 1 d . . .
H00A H -0.1341 0.3099 0.2765 0.134 Uiso 1 1 calc R . .
H00B H -0.0951 0.1952 0.1931 0.134 Uiso 1 1 calc R . .
H00D H -0.1293 0.3111 0.1596 0.134 Uiso 1 1 calc R . .
H2B H 0.702(7) 0.452(4) 0.679(4) 0.041(15) Uiso 1 1 d . . .
H3B H 0.252(8) 0.544(6) 0.583(5) 0.08(2) Uiso 1 1 d . . .

loop_
_atom_site_aniso_label
_atom_site_aniso_U_11
_atom_site_aniso_U_22
_atom_site_aniso_U_33
_atom_site_aniso_U_23
_atom_site_aniso_U_13
_atom_site_aniso_U_12
Mn01 0.0397(3) 0.0305(3) 0.0406(3) 0.0168(2) 0.0179(3) 0.0128(2)
Cl1 0.0400(6) 0.0476(6) 0.0681(7) 0.0286(5) 0.0190(5) 0.0178(5)
Cl2 0.0886(9) 0.0778(8) 0.0427(6) 0.0134(6) 0.0267(6) 0.0394(7)
O1 0.0480(16) 0.0285(13) 0.0423(15) 0.0154(11) 0.0188(13) 0.0123(12)
O3 0.0445(19) 0.0365(16) 0.075(2) 0.0284(15) 0.0241(18) 0.0151(15)
O2 0.0478(19) 0.042(2) 0.057(2) 0.0141(16) 0.0163(16) 0.0121(17)
N1 0.0308(16) 0.0309(16) 0.0379(17) 0.0143(14) 0.0109(14) 0.0115(13)
N2 0.0328(17) 0.0441(19) 0.0398(18) 0.0204(15) 0.0139(14) 0.0117(14)
C009 0.0303(19) 0.0314(19) 0.040(2) 0.0153(16) 0.0102(16) 0.0096(15)
C00A 0.032(2) 0.034(2) 0.041(2) 0.0154(17) 0.0119(17) 0.0116(16)
O4 0.108(3) 0.062(2) 0.078(3) 0.035(2) -0.007(2) 0.014(2)
C00C 0.037(2) 0.034(2) 0.047(2) 0.0216(18) 0.0130(18) 0.0128(17)
C00D 0.0299(19) 0.044(2) 0.045(2) 0.0268(19) 0.0117(17) 0.0078(17)
C00E 0.044(2) 0.045(2) 0.044(2) 0.0194(19) 0.0181(19) 0.0116(19)
C00F 0.032(2) 0.054(2) 0.042(2) 0.0211(19) 0.0153(18) 0.0167(18)
C00G 0.041(2) 0.036(2) 0.046(2) 0.0187(18) 0.0149(18) 0.0154(17)
C00H 0.046(2) 0.039(2) 0.051(3) 0.0087(19) 0.013(2) 0.0204(19)
C00I 0.040(2) 0.081(3) 0.046(3) 0.036(2) 0.015(2) 0.024(2)
C00J 0.041(2) 0.049(2) 0.040(2) 0.0099(19) 0.0139(19) 0.0169(19)
C00K 0.047(2) 0.056(3) 0.063(3) 0.039(2) 0.023(2) 0.024(2)
C00L 0.055(3) 0.083(3) 0.057(3) 0.051(3) 0.027(2) 0.030(3)
C00M 0.066(3) 0.058(3) 0.050(3) 0.021(2) 0.021(2) 0.026(2)
C00N 0.059(3) 0.105(4) 0.045(3) 0.037(3) 0.025(2) 0.035(3)
C00O 0.082(4) 0.076(3) 0.056(3) 0.015(3) 0.028(3) 0.040(3)
C00P 0.067(3) 0.108(5) 0.046(3) 0.018(3) 0.025(2) 0.044(3)
C00Q 0.092(5) 0.099(5) 0.077(4) 0.037(3) 0.009(3) 0.036(4)

loop_
_atom_type_symbol
_atom_type_description
_atom_type_scat_dispersion_real
_atom_type_scat_dispersion_imag
_atom_type_scat_source
C C 0.0033 0.0016 'International Tables Vol C Tables 4.2.6.8 and 6.1.1.4'
H H 0.0000 0.0000 'International Tables Vol C Tables 4.2.6.8 and 6.1.1.4'
Cl Cl 0.1484 0.1585 'International Tables Vol C Tables 4.2.6.8 and 6.1.1.4'
Mn Mn 0.3368 0.7283 'International Tables Vol C Tables 4.2.6.8 and 6.1.1.4'
N N 0.0061 0.0033 'International Tables Vol C Tables 4.2.6.8 and 6.1.1.4'
O O 0.0106 0.0060 'International Tables Vol C Tables 4.2.6.8 and 6.1.1.4'

loop_
_geom_angle_atom_site_label_1
_geom_angle_atom_site_label_2
_geom_angle_atom_site_label_3
_geom_angle
_geom_angle_site_symmetry_1
_geom_angle_site_symmetry_3
_geom_angle_publ_flag
O1 Mn01 Cl1 95.59(8) . . ?
O1 Mn01 O2 90.69(11) . . ?
O1 Mn01 N1 73.98(10) . . ?
O1 Mn01 N2 145.92(10) . . ?
O3 Mn01 Cl1 84.59(10) . . ?
O3 Mn01 O1 97.30(11) . . ?
O3 Mn01 O2 87.13(13) . . ?
O3 Mn01 N1 170.61(12) . . ?
O3 Mn01 N2 116.35(12) . . ?
O2 Mn01 Cl1 170.18(9) . . ?
O2 Mn01 N2 86.00(11) . . ?
N1 Mn01 Cl1 99.51(8) . . ?
N1 Mn01 O2 89.46(11) . . ?
N1 Mn01 N2 72.08(11) . . ?
N2 Mn01 Cl1 92.95(8) . . ?
C00A O1 Mn01 116.2(2) . . ?
Mn01 O3 H3A 110.5 . . ?
Mn01 O3 H3B 109(5) . . ?
H3A O3 H3B 119.3 . . ?
Mn01 O2 H2A 109.7 . . ?
Mn01 O2 H2B 128(4) . . ?
H2A O2 H2B 102.8 . . ?
C009 N1 Mn01 115.7(2) . . ?
C00C N1 Mn01 118.5(3) . . ?
C00C N1 C009 125.8(3) . . ?
C00D N2 Mn01 112.8(2) . . ?
C00D N2 C00F 118.0(3) . . ?
C00F N2 Mn01 129.2(2) . . ?
N1 C009 C00A 114.1(3) . . ?
C00G C009 N1 125.6(3) . . ?
C00G C009 C00A 120.2(3) . . ?
O1 C00A C009 119.8(3) . . ?
O1 C00A C00E 121.9(3) . . ?
C00E C00A C009 118.2(3) . . ?
C00Q O4 H4 109.5 . . ?
N1 C00C H00C 120.3 . . ?
N1 C00C C00D 119.5(3) . . ?
C00D C00C H00C 120.3 . . ?
N2 C00D C00C 117.2(3) . . ?
N2 C00D C00K 123.3(4) . . ?
C00K C00D C00C 119.6(4) . . ?
C00A C00E H00E 120.0 . . ?
C00J C00E C00A 120.0(4) . . ?
C00J C00E H00E 120.0 . . ?
N2 C00F C00I 121.7(4) . . ?
N2 C00F C00M 119.4(3) . . ?
C00M C00F C00I 118.9(4) . . ?
C009 C00G H00G 119.5 . . ?
C00H C00G C009 121.1(3) . . ?
C00H C00G H00G 119.5 . . ?
C00G C00H H00H 121.1 . . ?
C00G C00H C00J 117.9(4) . . ?
C00J C00H H00H 121.0 . . ?
C00L C00I C00F 117.4(4) . . ?
C00L C00I C00N 123.1(4) . . ?
C00N C00I C00F 119.5(4) . . ?
C00E C00J Cl2 118.9(3) . . ?
C00E C00J C00H 122.6(4) . . ?
C00H C00J Cl2 118.5(3) . . ?
C00D C00K H00K 120.6 . . ?
C00L C00K C00D 118.8(4) . . ?
C00L C00K H00K 120.6 . . ?
C00I C00L H00L 119.6 . . ?
C00K C00L C00I 120.8(4) . . ?
C00K C00L H00L 119.6 . . ?
C00F C00M H00M 120.2 . . ?
C00O C00M C00F 119.7(4) . . ?
C00O C00M H00M 120.2 . . ?
C00I C00N H00N 119.9 . . ?
C00P C00N C00I 120.2(4) . . ?
C00P C00N H00N 119.9 . . ?
C00M C00O H00O 119.8 . . ?
C00M C00O C00P 120.4(5) . . ?
C00P C00O H00O 119.8 . . ?
C00N C00P C00O 121.3(5) . . ?
C00N C00P H00P 119.3 . . ?
C00O C00P H00P 119.3 . . ?
O4 C00Q H00A 109.5 . . ?
O4 C00Q H00B 109.5 . . ?
O4 C00Q H00D 109.5 . . ?
H00A C00Q H00B 109.5 . . ?
H00A C00Q H00D 109.5 . . ?
H00B C00Q H00D 109.5 . . ?

loop_
_geom_bond_atom_site_label_1
_geom_bond_atom_site_label_2
_geom_bond_distance
_geom_bond_site_symmetry_2
_geom_bond_publ_flag
Mn01 Cl1 2.5214(18) . ?
Mn01 O1 2.187(3) . ?
Mn01 O3 2.163(3) . ?
Mn01 O2 2.249(4) . ?
Mn01 N1 2.219(3) . ?
Mn01 N2 2.364(3) . ?
Cl2 C00J 1.744(4) . ?
O1 C00A 1.330(4) . ?
O3 H3A 0.8682 . ?
O3 H3B 0.69(5) . ?
O2 H2A 0.8549 . ?
O2 H2B 0.69(4) . ?
N1 C009 1.394(4) . ?
N1 C00C 1.282(4) . ?
N2 C00D 1.335(5) . ?
N2 C00F 1.373(5) . ?
C009 C00A 1.417(5) . ?
C009 C00G 1.394(5) . ?
C00A C00E 1.391(5) . ?
O4 H4 0.8200 . ?
O4 C00Q 1.386(7) . ?
C00C H00C 0.9300 . ?
C00C C00D 1.458(5) . ?
C00D C00K 1.409(5) . ?
C00E H00E 0.9300 . ?
C00E C00J 1.373(5) . ?
C00F C00I 1.430(6) . ?
C00F C00M 1.407(6) . ?
C00G H00G 0.9300 . ?
C00G C00H 1.377(5) . ?
C00H H00H 0.9300 . ?
C00H C00J 1.392(6) . ?
C00I C00L 1.396(6) . ?
C00I C00N 1.401(6) . ?
C00K H00K 0.9300 . ?
C00K C00L 1.359(6) . ?
C00L H00L 0.9300 . ?
C00M H00M 0.9300 . ?
C00M C00O 1.368(6) . ?
C00N H00N 0.9300 . ?
C00N C00P 1.336(7) . ?
C00O H00O 0.9300 . ?
C00O C00P 1.411(7) . ?
C00P H00P 0.9300 . ?
C00Q H00A 0.9600 . ?
C00Q H00B 0.9600 . ?
C00Q H00D 0.9600 . ?

loop_
_geom_torsion_atom_site_label_1
_geom_torsion_atom_site_label_2
_geom_torsion_atom_site_label_3
_geom_torsion_atom_site_label_4
_geom_torsion
_geom_torsion_site_symmetry_1
_geom_torsion_site_symmetry_2
_geom_torsion_site_symmetry_3
_geom_torsion_site_symmetry_4
_geom_torsion_publ_flag
Mn01 O1 C00A C009 -2.5(4) . . . . ?
Mn01 O1 C00A C00E 175.1(3) . . . . ?
Mn01 N1 C009 C00A 2.2(4) . . . . ?
Mn01 N1 C009 C00G -176.6(3) . . . . ?
Mn01 N1 C00C C00D -1.4(4) . . . . ?
Mn01 N2 C00D C00C 0.1(4) . . . . ?
Mn01 N2 C00D C00K 179.5(3) . . . . ?
Mn01 N2 C00F C00I -178.3(3) . . . . ?
Mn01 N2 C00F C00M 0.3(5) . . . . ?
Cl1 Mn01 O1 C00A -95.6(2) . . . . ?
Cl1 Mn01 N1 C009 90.5(2) . . . . ?
Cl1 Mn01 N1 C00C -89.0(3) . . . . ?
Cl1 Mn01 N2 C00D 98.5(2) . . . . ?
Cl1 Mn01 N2 C00F -82.2(3) . . . . ?
O1 Mn01 N1 C009 -2.6(2) . . . . ?
O1 Mn01 N1 C00C 177.9(3) . . . . ?
O1 Mn01 N2 C00D -6.0(3) . . . . ?
O1 Mn01 N2 C00F 173.4(3) . . . . ?
O1 C00A C00E C00J -178.1(3) . . . . ?
O3 Mn01 O1 C00A 179.1(2) . . . . ?
O3 Mn01 N1 C009 -24.8(9) . . . . ?
O3 Mn01 N1 C00C 155.7(7) . . . . ?
O3 Mn01 N2 C00D -176.1(2) . . . . ?
O3 Mn01 N2 C00F 3.3(3) . . . . ?
O2 Mn01 O1 C00A 91.9(2) . . . . ?
O2 Mn01 N1 C009 -93.5(2) . . . . ?
O2 Mn01 N1 C00C 87.0(3) . . . . ?
O2 Mn01 N2 C00D -91.3(2) . . . . ?
O2 Mn01 N2 C00F 88.1(3) . . . . ?
N1 Mn01 O1 C00A 2.7(2) . . . . ?
N1 Mn01 N2 C00D -0.5(2) . . . . ?
N1 Mn01 N2 C00F 178.8(3) . . . . ?
N1 C009 C00A O1 0.2(5) . . . . ?
N1 C009 C00A C00E -177.6(3) . . . . ?
N1 C009 C00G C00H 177.7(3) . . . . ?
N1 C00C C00D N2 0.8(5) . . . . ?
N1 C00C C00D C00K -178.6(3) . . . . ?
N2 Mn01 O1 C00A 8.1(3) . . . . ?
N2 Mn01 N1 C009 -179.4(3) . . . . ?
N2 Mn01 N1 C00C 1.0(3) . . . . ?
N2 C00D C00K C00L -0.3(6) . . . . ?
N2 C00F C00I C00L -1.9(6) . . . . ?
N2 C00F C00I C00N 179.3(4) . . . . ?
N2 C00F C00M C00O -178.6(4) . . . . ?
C009 N1 C00C C00D 179.1(3) . . . . ?
C009 C00A C00E C00J -0.4(6) . . . . ?
C009 C00G C00H C00J -0.2(6) . . . . ?
C00A C009 C00G C00H -1.0(6) . . . . ?
C00A C00E C00J Cl2 177.7(3) . . . . ?
C00A C00E C00J C00H -0.8(6) . . . . ?
C00C N1 C009 C00A -178.3(3) . . . . ?
C00C N1 C009 C00G 2.9(6) . . . . ?
C00C C00D C00K C00L 179.1(4) . . . . ?
C00D N2 C00F C00I 1.0(5) . . . . ?
C00D N2 C00F C00M 179.6(3) . . . . ?
C00D C00K C00L C00I -0.6(6) . . . . ?
C00F N2 C00D C00C -179.3(3) . . . . ?
C00F N2 C00D C00K 0.1(5) . . . . ?
C00F C00I C00L C00K 1.7(6) . . . . ?
C00F C00I C00N C00P -1.5(7) . . . . ?
C00F C00M C00O C00P 0.0(7) . . . . ?
C00G C009 C00A O1 179.1(3) . . . . ?
C00G C009 C00A C00E 1.3(5) . . . . ?
C00G C00H C00J Cl2 -177.4(3) . . . . ?
C00G C00H C00J C00E 1.2(6) . . . . ?
C00I C00F C00M C00O 0.0(6) . . . . ?
C00I C00N C00P C00O 1.6(8) . . . . ?
C00L C00I C00N C00P 179.8(4) . . . . ?
C00M C00F C00I C00L 179.5(4) . . . . ?
C00M C00F C00I C00N 0.7(6) . . . . ?
C00M C00O C00P C00N -0.8(8) . . . . ?
C00N C00I C00L C00K -179.6(4) . . . . ?
